data_4064127
loop_
_publ_author_name
'Tran Huy, Ngoc Hoa'
'Lu, Yunpeng'
'Mathey, Fran\,cois'

_publ_section_title
;
 Oligomerization of Terminal Phosphinidene Complexes
;
_journal_issue 6
_journal_name_full Organometallics
_journal_page_first 1734
_journal_paper_doi 10.1021/om101144n
_journal_volume 30
_journal_year 2011
_chemical_formula_moiety 'C29 H20 Cr O5 P4'
_chemical_formula_sum 'C29 H20 Cr O5 P4'
_chemical_formula_weight 624.33
_chemical_name_systematic
; 
 ? 
;
_space_group_IT_number 14
_symmetry_cell_setting monoclinic
_symmetry_space_group_name_Hall '-P 2ybc'
_symmetry_space_group_name_H-M 'P 1 21/c 1'
_atom_sites_solution_hydrogens geom
_atom_sites_solution_primary direct
_atom_sites_solution_secondary difmap
_audit_creation_method SHELXL-97
_cell_angle_alpha 90.00
_cell_angle_beta 118.565(2)
_cell_angle_gamma 90.00
_cell_formula_units_Z 4
_cell_length_a 10.2754(4)
_cell_length_b 22.3544(7)
_cell_length_c 14.0485(4)
_cell_measurement_reflns_used 6776
_cell_measurement_temperature 103(2)
_cell_measurement_theta_max 28.20
_cell_measurement_theta_min 2.43
_cell_volume 2834.15(17)
_computing_cell_refinement 'Bruker SAINT'
_computing_data_collection 'Bruker APEX2'
_computing_data_reduction 'Bruker SAINT'
_computing_molecular_graphics 'Bruker SHELXTL'
_computing_publication_material 'Bruker SHELXTL'
_computing_structure_refinement 'SHELXL-97 (Sheldrick, 2008)'
_computing_structure_solution 'SHELXS-97 (Sheldrick, 2008)'
_diffrn_ambient_temperature 103(2)
_diffrn_measured_fraction_theta_full 0.993
_diffrn_measured_fraction_theta_max 0.993
_diffrn_measurement_device_type 'Bruker APEX-II CCD'
_diffrn_measurement_method '\f and \w scans'
_diffrn_radiation_monochromator graphite
_diffrn_radiation_source 'fine-focus sealed tube'
_diffrn_radiation_type MoK\a
_diffrn_radiation_wavelength 0.71073
_diffrn_reflns_av_R_equivalents 0.0396
_diffrn_reflns_av_sigmaI/netI 0.0437
_diffrn_reflns_limit_h_max 13
_diffrn_reflns_limit_h_min -13
_diffrn_reflns_limit_k_max 27
_diffrn_reflns_limit_k_min -29
_diffrn_reflns_limit_l_max 18
_diffrn_reflns_limit_l_min -18
_diffrn_reflns_number 26158
_diffrn_reflns_theta_full 28.23
_diffrn_reflns_theta_max 28.23
_diffrn_reflns_theta_min 1.82
_exptl_absorpt_coefficient_mu 0.667
_exptl_absorpt_correction_T_max 0.9485
_exptl_absorpt_correction_T_min 0.8781
_exptl_absorpt_correction_type multi-scan
_exptl_absorpt_process_details sadabs
_exptl_crystal_colour colourless
_exptl_crystal_density_diffrn 1.463
_exptl_crystal_density_method 'not measured'
_exptl_crystal_description block
_exptl_crystal_F_000 1272
_exptl_crystal_size_max 0.20
_exptl_crystal_size_mid 0.16
_exptl_crystal_size_min 0.08
_refine_diff_density_max 0.548
_refine_diff_density_min -0.421
_refine_diff_density_rms 0.068
_refine_ls_extinction_method none
_refine_ls_goodness_of_fit_ref 1.027
_refine_ls_hydrogen_treatment constr
_refine_ls_matrix_type full
_refine_ls_number_parameters 352
_refine_ls_number_reflns 6952
_refine_ls_number_restraints 0
_refine_ls_restrained_S_all 1.027
_refine_ls_R_factor_all 0.0469
_refine_ls_R_factor_gt 0.0334
_refine_ls_shift/su_max 0.002
_refine_ls_shift/su_mean 0.000
_refine_ls_structure_factor_coef Fsqd
_refine_ls_weighting_details 'calc w=1/[\s^2^(Fo^2^)+(0.0309P)^2^+1.1638P] where P=(Fo^2^+2Fc^2^)/3'
_refine_ls_weighting_scheme calc
_refine_ls_wR_factor_gt 0.0723
_refine_ls_wR_factor_ref 0.0781
_reflns_number_gt 5593
_reflns_number_total 6952
_reflns_threshold_expression >2sigma(I)
_cod_data_source_file om101144n_si_001.cif
_cod_data_source_block mat67
_cod_depositor_comments
;
The following automatic conversions were performed:

'_symmetry_cell_setting' value 'Monoclinic' changed to 'monoclinic'
according to /home/saulius/struct/CIF-dictionaries/cif_core.dic
dictionary named 'cif_core.dic' version 2.4.1 from 2010-06-29.

Automatic conversion script
Id: cif_fix_values 1715 2011-07-08 13:25:40Z adriana 
;
_cod_original_cell_volume 2834.15(16)
_cod_original_sg_symbol_H-M P2(1)/c
_cod_database_code 4064127

loop_
_symmetry_equiv_pos_as_xyz
'x, y, z'
'-x, y+1/2, -z+1/2'
'-x, -y, -z'
'x, -y-1/2, z-1/2'

loop_
_atom_site_label
_atom_site_type_symbol
_atom_site_fract_x
_atom_site_fract_y
_atom_site_fract_z
_atom_site_U_iso_or_equiv
_atom_site_adp_type
_atom_site_occupancy
_atom_site_symmetry_multiplicity
_atom_site_calc_flag
_atom_site_refinement_flags
Cr1 Cr 1.24673(3) 0.878284(12) 0.38009(2) 0.01238(8) Uani 1 1 d .
P1 P 1.04709(5) 0.932612(18) 0.23904(4) 0.01102(10) Uani 1 1 d .
P2 P 0.96611(5) 0.921308(19) 0.06066(4) 0.01183(10) Uani 1 1 d .
P3 P 0.80510(5) 0.856436(19) 0.06576(4) 0.01258(10) Uani 1 1 d .
P4 P 0.80681(5) 0.919923(19) 0.18852(4) 0.01216(10) Uani 1 1 d .
O1 O 1.12931(17) 0.75684(6) 0.27586(11) 0.0267(3) Uani 1 1 d .
O2 O 1.11012(15) 0.85602(6) 0.52650(11) 0.0236(3) Uani 1 1 d .
O3 O 1.36075(16) 0.99221(6) 0.51345(11) 0.0284(3) Uani 1 1 d .
O4 O 1.42964(15) 0.90260(7) 0.26534(11) 0.0277(3) Uani 1 1 d .
O5 O 1.51407(15) 0.81322(6) 0.54971(11) 0.0265(3) Uani 1 1 d .
C1 C 1.1714(2) 0.80343(8) 0.31073(15) 0.0173(4) Uani 1 1 d .
C2 C 1.1520(2) 0.86493(8) 0.46556(15) 0.0163(4) Uani 1 1 d .
C3 C 1.3183(2) 0.95061(8) 0.46001(15) 0.0185(4) Uani 1 1 d .
C4 C 1.3583(2) 0.89294(8) 0.30546(15) 0.0178(4) Uani 1 1 d .
C5 C 1.4120(2) 0.83835(8) 0.48553(15) 0.0177(4) Uani 1 1 d .
C6 C 1.0721(2) 1.01411(7) 0.24938(14) 0.0128(4) Uani 1 1 d .
C7 C 0.9777(2) 1.05228(8) 0.26616(15) 0.0173(4) Uani 1 1 d .
H7 H 0.8975 1.0362 0.2736 0.021 Uiso 1 1 calc R
C8 C 1.0009(2) 1.11400(8) 0.27202(16) 0.0205(4) Uani 1 1 d .
H8 H 0.9359 1.1400 0.2828 0.025 Uiso 1 1 calc R
C9 C 1.1184(2) 1.13725(8) 0.26214(15) 0.0198(4) Uani 1 1 d .
H9 H 1.1340 1.1793 0.2662 0.024 Uiso 1 1 calc R
C10 C 1.2131(2) 1.09989(8) 0.24646(15) 0.0207(4) Uani 1 1 d .
H10 H 1.2940 1.1161 0.2400 0.025 Uiso 1 1 calc R
C11 C 1.1901(2) 1.03833(8) 0.24007(15) 0.0188(4) Uani 1 1 d .
H11 H 1.2556 1.0127 0.2293 0.023 Uiso 1 1 calc R
C12 C 1.10506(19) 0.87833(7) 0.04457(14) 0.0127(3) Uani 1 1 d .
C13 C 1.1916(2) 0.91185(8) 0.01207(15) 0.0159(4) Uani 1 1 d .
H13 H 1.1711 0.9532 -0.0037 0.019 Uiso 1 1 calc R
C14 C 1.3071(2) 0.88559(8) 0.00252(16) 0.0213(4) Uani 1 1 d .
H14 H 1.3659 0.9088 -0.0191 0.026 Uiso 1 1 calc R
C15 C 1.3363(2) 0.82518(8) 0.02478(16) 0.0222(4) Uani 1 1 d .
H15 H 1.4168 0.8071 0.0201 0.027 Uiso 1 1 calc R
C16 C 1.2484(2) 0.79120(8) 0.05383(16) 0.0211(4) Uani 1 1 d .
H16 H 1.2676 0.7496 0.0674 0.025 Uiso 1 1 calc R
C17 C 1.1325(2) 0.81702(7) 0.06336(15) 0.0160(4) Uani 1 1 d .
H17 H 1.0720 0.7932 0.0825 0.019 Uiso 1 1 calc R
C18 C 0.63538(19) 0.87985(8) -0.05615(14) 0.0135(4) Uani 1 1 d .
C19 C 0.5982(2) 0.93982(8) -0.08484(15) 0.0164(4) Uani 1 1 d .
H19 H 0.6591 0.9705 -0.0378 0.020 Uiso 1 1 calc R
C20 C 0.4742(2) 0.95508(8) -0.18055(16) 0.0206(4) Uani 1 1 d .
H20 H 0.4509 0.9960 -0.1996 0.025 Uiso 1 1 calc R
C21 C 0.3838(2) 0.91032(9) -0.24888(16) 0.0230(4) Uani 1 1 d .
H21 H 0.2992 0.9206 -0.3152 0.028 Uiso 1 1 calc R
C22 C 0.4167(2) 0.85074(9) -0.22056(16) 0.0223(4) Uani 1 1 d .
H22 H 0.3533 0.8203 -0.2666 0.027 Uiso 1 1 calc R
C23 C 0.5424(2) 0.83539(8) -0.12485(15) 0.0171(4) Uani 1 1 d .
H23 H 0.5651 0.7945 -0.1061 0.021 Uiso 1 1 calc R
C24 C 0.79950(19) 0.87315(7) 0.29219(14) 0.0133(4) Uani 1 1 d .
C25 C 0.7740(2) 0.90275(8) 0.36925(14) 0.0161(4) Uani 1 1 d .
H25 H 0.7635 0.9450 0.3660 0.019 Uiso 1 1 calc R
C26 C 0.7637(2) 0.87134(8) 0.45022(15) 0.0187(4) Uani 1 1 d .
H26 H 0.7470 0.8920 0.5025 0.022 Uiso 1 1 calc R
C27 C 0.7779(2) 0.80939(8) 0.45466(16) 0.0206(4) Uani 1 1 d .
H27 H 0.7718 0.7877 0.5105 0.025 Uiso 1 1 calc R
C28 C 0.8009(2) 0.77942(8) 0.37808(16) 0.0215(4) Uani 1 1 d .
H28 H 0.8088 0.7370 0.3807 0.026 Uiso 1 1 calc R
C29 C 0.8124(2) 0.81083(8) 0.29711(16) 0.0186(4) Uani 1 1 d .
H29 H 0.8291 0.7899 0.2450 0.022 Uiso 1 1 calc R

loop_
_atom_site_aniso_label
_atom_site_aniso_U_11
_atom_site_aniso_U_22
_atom_site_aniso_U_33
_atom_site_aniso_U_23
_atom_site_aniso_U_13
_atom_site_aniso_U_12
Cr1 0.01215(15) 0.01195(13) 0.01228(15) 0.00005(11) 0.00523(12) 0.00011(11)
P1 0.0121(2) 0.00908(19) 0.0122(2) -0.00047(16) 0.00612(19) -0.00029(16)
P2 0.0123(2) 0.0113(2) 0.0121(2) 0.00030(16) 0.00606(18) 0.00037(16)
P3 0.0126(2) 0.0117(2) 0.0130(2) -0.00022(17) 0.00572(19) -0.00020(17)
P4 0.0123(2) 0.0116(2) 0.0135(2) 0.00030(17) 0.00684(19) 0.00036(16)
O1 0.0400(9) 0.0150(6) 0.0252(8) -0.0027(6) 0.0156(7) -0.0050(6)
O2 0.0173(7) 0.0373(8) 0.0153(7) -0.0003(6) 0.0069(6) -0.0009(6)
O3 0.0321(8) 0.0227(7) 0.0257(8) -0.0089(6) 0.0099(7) -0.0056(6)
O4 0.0169(7) 0.0470(9) 0.0201(8) 0.0029(7) 0.0095(6) -0.0012(6)
O5 0.0171(7) 0.0292(7) 0.0269(8) 0.0084(6) 0.0055(6) 0.0027(6)
C1 0.0178(9) 0.0193(9) 0.0150(9) 0.0040(7) 0.0080(8) 0.0029(7)
C2 0.0134(9) 0.0169(8) 0.0129(9) -0.0019(7) 0.0018(8) 0.0011(7)
C3 0.0160(9) 0.0218(9) 0.0178(10) 0.0024(8) 0.0081(8) 0.0010(7)
C4 0.0142(9) 0.0192(9) 0.0143(9) 0.0009(7) 0.0023(8) 0.0020(7)
C5 0.0174(10) 0.0200(9) 0.0182(10) -0.0002(8) 0.0105(8) -0.0024(7)
C6 0.0163(9) 0.0102(7) 0.0105(8) 0.0009(6) 0.0054(7) 0.0006(7)
C7 0.0184(10) 0.0144(8) 0.0211(10) -0.0006(7) 0.0109(8) -0.0004(7)
C8 0.0251(11) 0.0130(8) 0.0236(10) -0.0028(7) 0.0118(9) 0.0022(7)
C9 0.0315(11) 0.0107(8) 0.0179(10) -0.0009(7) 0.0123(9) -0.0030(7)
C10 0.0281(11) 0.0179(9) 0.0212(10) -0.0006(8) 0.0160(9) -0.0073(8)
C11 0.0222(10) 0.0156(8) 0.0221(10) -0.0023(7) 0.0134(9) -0.0011(7)
C12 0.0133(9) 0.0147(8) 0.0097(8) -0.0015(7) 0.0050(7) -0.0001(7)
C13 0.0176(9) 0.0141(8) 0.0183(10) 0.0017(7) 0.0104(8) -0.0004(7)
C14 0.0228(10) 0.0240(9) 0.0237(10) 0.0020(8) 0.0164(9) -0.0012(8)
C15 0.0221(11) 0.0245(9) 0.0249(11) 0.0004(8) 0.0152(9) 0.0061(8)
C16 0.0271(11) 0.0151(8) 0.0235(10) 0.0003(8) 0.0141(9) 0.0047(8)
C17 0.0198(10) 0.0138(8) 0.0170(9) -0.0011(7) 0.0108(8) -0.0015(7)
C18 0.0113(8) 0.0181(8) 0.0134(9) -0.0003(7) 0.0078(7) -0.0010(7)
C19 0.0124(9) 0.0175(8) 0.0178(9) -0.0005(7) 0.0061(8) -0.0011(7)
C20 0.0190(10) 0.0226(9) 0.0212(10) 0.0050(8) 0.0105(9) 0.0043(8)
C21 0.0158(10) 0.0370(11) 0.0138(10) -0.0002(8) 0.0050(8) 0.0039(8)
C22 0.0177(10) 0.0296(10) 0.0181(10) -0.0091(8) 0.0074(8) -0.0046(8)
C23 0.0161(9) 0.0196(8) 0.0175(9) -0.0036(7) 0.0094(8) -0.0013(7)
C24 0.0092(8) 0.0168(8) 0.0125(9) 0.0009(7) 0.0042(7) -0.0007(7)
C25 0.0145(9) 0.0175(8) 0.0155(9) 0.0012(7) 0.0066(8) 0.0025(7)
C26 0.0166(9) 0.0264(9) 0.0147(9) -0.0006(8) 0.0088(8) 0.0022(8)
C27 0.0196(10) 0.0260(10) 0.0177(10) 0.0051(8) 0.0100(8) -0.0031(8)
C28 0.0283(11) 0.0151(8) 0.0241(11) 0.0013(8) 0.0150(9) -0.0037(8)
C29 0.0212(10) 0.0170(8) 0.0204(10) -0.0027(7) 0.0123(8) -0.0031(7)

loop_
_atom_type_symbol
_atom_type_description
_atom_type_scat_dispersion_real
_atom_type_scat_dispersion_imag
_atom_type_scat_source
C C 0.0033 0.0016 'International Tables Vol C Tables 4.2.6.8 and 6.1.1.4'
H H 0.0000 0.0000 'International Tables Vol C Tables 4.2.6.8 and 6.1.1.4'
Cr Cr 0.3209 0.6236 'International Tables Vol C Tables 4.2.6.8 and 6.1.1.4'
O O 0.0106 0.0060 'International Tables Vol C Tables 4.2.6.8 and 6.1.1.4'
P P 0.1023 0.0942 'International Tables Vol C Tables 4.2.6.8 and 6.1.1.4'

loop_
_geom_angle_atom_site_label_1
_geom_angle_atom_site_label_2
_geom_angle_atom_site_label_3
_geom_angle
C5 Cr1 C2 88.28(8)
C5 Cr1 C3 89.42(8)
C2 Cr1 C3 86.02(8)
C5 Cr1 C1 88.79(8)
C2 Cr1 C1 88.82(8)
C3 Cr1 C1 174.59(8)
C5 Cr1 C4 87.73(8)
C2 Cr1 C4 174.93(8)
C3 Cr1 C4 90.81(8)
C1 Cr1 C4 94.22(8)
C5 Cr1 P1 175.35(6)
C2 Cr1 P1 96.19(5)
C3 Cr1 P1 89.64(6)
C1 Cr1 P1 92.55(6)
C4 Cr1 P1 87.74(5)
C6 P1 P4 104.02(6)
C6 P1 P2 99.39(6)
P4 P1 P2 82.40(2)
C6 P1 Cr1 113.97(6)
P4 P1 Cr1 125.29(2)
P2 P1 Cr1 125.50(2)
C12 P2 P3 107.39(6)
C12 P2 P1 107.67(6)
P3 P2 P1 85.52(2)
C18 P3 P2 99.95(6)
C18 P3 P4 101.09(6)
P2 P3 P4 83.05(2)
C24 P4 P3 105.37(6)
C24 P4 P1 106.26(6)
P3 P4 P1 85.72(2)
O1 C1 Cr1 175.37(16)
O2 C2 Cr1 172.48(16)
O3 C3 Cr1 175.54(17)
O4 C4 Cr1 176.95(17)
O5 C5 Cr1 179.17(18)
C11 C6 C7 119.09(16)
C11 C6 P1 118.32(13)
C7 C6 P1 122.59(14)
C6 C7 C8 120.17(17)
C6 C7 H7 119.9
C8 C7 H7 119.9
C9 C8 C7 119.89(17)
C9 C8 H8 120.1
C7 C8 H8 120.1
C10 C9 C8 120.43(16)
C10 C9 H9 119.8
C8 C9 H9 119.8
C9 C10 C11 119.91(18)
C9 C10 H10 120.0
C11 C10 H10 120.0
C6 C11 C10 120.51(17)
C6 C11 H11 119.7
C10 C11 H11 119.7
C13 C12 C17 119.04(16)
C13 C12 P2 114.64(13)
C17 C12 P2 126.31(14)
C14 C13 C12 120.85(16)
C14 C13 H13 119.6
C12 C13 H13 119.6
C15 C14 C13 119.57(18)
C15 C14 H14 120.2
C13 C14 H14 120.2
C16 C15 C14 120.00(18)
C16 C15 H15 120.0
C14 C15 H15 120.0
C15 C16 C17 120.83(17)
C15 C16 H16 119.6
C17 C16 H16 119.6
C16 C17 C12 119.64(17)
C16 C17 H17 120.2
C12 C17 H17 120.2
C23 C18 C19 118.71(16)
C23 C18 P3 118.10(13)
C19 C18 P3 123.15(13)
C20 C19 C18 120.97(17)
C20 C19 H19 119.5
C18 C19 H19 119.5
C19 C20 C21 119.68(17)
C19 C20 H20 120.2
C21 C20 H20 120.2
C22 C21 C20 120.19(18)
C22 C21 H21 119.9
C20 C21 H21 119.9
C21 C22 C23 120.10(17)
C21 C22 H22 120.0
C23 C22 H22 120.0
C22 C23 C18 120.33(17)
C22 C23 H23 119.8
C18 C23 H23 119.8
C25 C24 C29 118.83(17)
C25 C24 P4 116.25(13)
C29 C24 P4 124.88(14)
C26 C25 C24 120.89(16)
C26 C25 H25 119.6
C24 C25 H25 119.6
C25 C26 C27 119.65(18)
C25 C26 H26 120.2
C27 C26 H26 120.2
C28 C27 C26 120.13(18)
C28 C27 H27 119.9
C26 C27 H27 119.9
C27 C28 C29 120.41(17)
C27 C28 H28 119.8
C29 C28 H28 119.8
C28 C29 C24 120.07(17)
C28 C29 H29 120.0
C24 C29 H29 120.0

loop_
_geom_bond_atom_site_label_1
_geom_bond_atom_site_label_2
_geom_bond_distance
Cr1 C5 1.8629(19)
Cr1 C2 1.896(2)
Cr1 C3 1.9042(19)
Cr1 C1 1.9045(19)
Cr1 C4 1.916(2)
Cr1 P1 2.3921(5)
P1 C6 1.8358(16)
P1 P4 2.2370(7)
P1 P2 2.2454(6)
P2 C12 1.8224(18)
P2 P3 2.2267(6)
P3 C18 1.8418(18)
P3 P4 2.2270(6)
P4 C24 1.8233(18)
O1 C1 1.144(2)
O2 C2 1.144(2)
O3 C3 1.142(2)
O4 C4 1.138(2)
O5 C5 1.151(2)
C6 C11 1.391(3)
C6 C7 1.394(2)
C7 C8 1.396(2)
C7 H7 0.9500
C8 C9 1.382(3)
C8 H8 0.9500
C9 C10 1.378(3)
C9 H9 0.9500
C10 C11 1.392(2)
C10 H10 0.9500
C11 H11 0.9500
C12 C13 1.396(2)
C12 C17 1.399(2)
C13 C14 1.387(3)
C13 H13 0.9500
C14 C15 1.386(3)
C14 H14 0.9500
C15 C16 1.383(3)
C15 H15 0.9500
C16 C17 1.386(3)
C16 H16 0.9500
C17 H17 0.9500
C18 C23 1.397(2)
C18 C19 1.399(2)
C19 C20 1.382(3)
C19 H19 0.9500
C20 C21 1.390(3)
C20 H20 0.9500
C21 C22 1.385(3)
C21 H21 0.9500
C22 C23 1.390(3)
C22 H22 0.9500
C23 H23 0.9500
C24 C25 1.396(3)
C24 C29 1.398(2)
C25 C26 1.383(3)
C25 H25 0.9500
C26 C27 1.391(3)
C26 H26 0.9500
C27 C28 1.380(3)
C27 H27 0.9500
C28 C29 1.389(3)
C28 H28 0.9500
C29 H29 0.9500
